data_4317937
loop_
_publ_author_name
'Ga\"el Zucchi'
'Anne-Claire Ferrand'
'Rosario Scopelliti'
'Jean-Claude G. B\"unzli'

_publ_section_title
;
 Highly Luminescent, Visible-Emitting Lanthanide Macrocyclic Chelates
 Stable in Water and Derived from the Cyclen Framework
;
_journal_name_full 'Inorganic Chemistry'
_journal_page_first 2459
_journal_page_last 2465
_journal_paper_doi 10.1021/ic011121i
_journal_volume 41
_journal_year 2002
_chemical_formula_moiety 'C48 H58 N8 O9 Tb, 3(C F3 O3 S), 2(H2 O)'
_chemical_formula_sum 'C51 H62 F9 N8 O20 S3 Tb'
_chemical_formula_weight 1533.19
_chemical_name_systematic
;
   ?
;
_space_group_IT_number 2
_symmetry_cell_setting triclinic
_symmetry_space_group_name_Hall '-P 1'
_symmetry_space_group_name_H-M 'P -1'
_atom_sites_solution_hydrogens geom
_atom_sites_solution_primary direct
_atom_sites_solution_secondary difmap
_audit_creation_method SHELXL-97
_cell_angle_alpha 101.37(3)
_cell_angle_beta 96.16(3)
_cell_angle_gamma 98.60(3)
_cell_formula_units_Z 2
_cell_length_a 13.308(3)
_cell_length_b 14.338(3)
_cell_length_c 16.130(3)
_cell_measurement_reflns_used '152 spots from first image'
_cell_measurement_temperature 143(2)
_cell_volume 2953.6(12)
_computing_cell_refinement 'marresearch marHKL, 1.9.1, 1997'
_computing_data_collection 'marresearch mar345, 1.2.11, 1999'
_computing_data_reduction 'marresearch marHKL'
_computing_molecular_graphics 'Bruker SHELXTL'
_computing_publication_material 'Bruker SHELXTL'
_computing_structure_refinement 'SHELXL-97 (Sheldrick, 1997)'
_computing_structure_solution 'SHELXS-97 (Sheldrick, 1990)'
_diffrn_ambient_temperature 143(2)
_diffrn_measured_fraction_theta_full 0.889
_diffrn_measured_fraction_theta_max 0.889
_diffrn_measurement_device_type 'marresearch mar345 IPDS'
_diffrn_measurement_method '\p scans'
_diffrn_radiation_monochromator graphite
_diffrn_radiation_source 'fine-focus sealed tube'
_diffrn_radiation_type MoK\a
_diffrn_radiation_wavelength 0.71070
_diffrn_reflns_av_R_equivalents 0.0743
_diffrn_reflns_av_sigmaI/netI 0.1063
_diffrn_reflns_limit_h_max 15
_diffrn_reflns_limit_h_min -15
_diffrn_reflns_limit_k_max 17
_diffrn_reflns_limit_k_min -17
_diffrn_reflns_limit_l_max 19
_diffrn_reflns_limit_l_min -19
_diffrn_reflns_number 15797
_diffrn_reflns_theta_full 25.02
_diffrn_reflns_theta_max 25.02
_diffrn_reflns_theta_min 1.30
_exptl_absorpt_coefficient_mu 1.415
_exptl_absorpt_correction_type none
_exptl_crystal_colour colourless
_exptl_crystal_density_diffrn 1.724
_exptl_crystal_density_method 'not measured'
_exptl_crystal_description irregular
_exptl_crystal_F_000 1556
_exptl_crystal_size_max 0.18
_exptl_crystal_size_mid 0.15
_exptl_crystal_size_min 0.12
_refine_diff_density_max 1.356
_refine_diff_density_min -2.127
_refine_diff_density_rms 0.179
_refine_ls_extinction_coef 0.0123(9)
_refine_ls_extinction_expression Fc^*^=kFc[1+0.001xFc^2^\l^3^/sin(2\q)]^-1/4^
_refine_ls_extinction_method SHELXL
_refine_ls_goodness_of_fit_ref 0.984
_refine_ls_hydrogen_treatment mixed
_refine_ls_matrix_type full
_refine_ls_number_parameters 830
_refine_ls_number_reflns 9262
_refine_ls_number_restraints 0
_refine_ls_restrained_S_all 0.984
_refine_ls_R_factor_all 0.0937
_refine_ls_R_factor_gt 0.0650
_refine_ls_shift/su_max 0.000
_refine_ls_shift/su_mean 0.000
_refine_ls_structure_factor_coef Fsqd
_refine_ls_weighting_details 'calc w=1/[\s^2^(Fo^2^)+(0.1212P)^2^+0.0000P] where P=(Fo^2^+2Fc^2^)/3'
_refine_ls_weighting_scheme calc
_refine_ls_wR_factor_gt 0.1640
_refine_ls_wR_factor_ref 0.1872
_reflns_number_gt 6503
_reflns_number_total 9262
_reflns_threshold_expression >2sigma(I)
_cod_data_source_file ic011121i.cif
_cod_data_source_block bunz46
_cod_depositor_comments
;
The following automatic conversions were performed:

'_symmetry_cell_setting' value 'Triclinic' changed to 'triclinic'
according to the built-in table from CIF Core dictionary named
'cif_core.dic' version 2.4.1 from 2010-06-29.

Automatic conversion script
Id: cif_fix_values 1646 2011-03-28 12:23:43Z adriana 
;
_cod_original_cell_volume 2953.5(10)
_cod_database_code 4317937

loop_
_symmetry_equiv_pos_as_xyz
'x, y, z'
'-x, -y, -z'

loop_
_atom_site_label
_atom_site_type_symbol
_atom_site_fract_x
_atom_site_fract_y
_atom_site_fract_z
_atom_site_U_iso_or_equiv
_atom_site_adp_type
_atom_site_occupancy
_atom_site_symmetry_multiplicity
_atom_site_calc_flag
_atom_site_refinement_flags
_atom_site_disorder_assembly
_atom_site_disorder_group
Tb1 Tb 0.29748(3) 0.21381(3) 0.23606(3) 0.02389(19) Uani 1 1 d . . .
O1 O 0.3597(4) 0.1754(4) 0.3670(3) 0.0232(12) Uani 1 1 d . . .
O2 O 0.1541(4) 0.2447(4) 0.3042(4) 0.0229(12) Uani 1 1 d . . .
O3 O 0.2683(4) 0.3459(4) 0.1730(4) 0.0256(13) Uani 1 1 d . . .
O4 O 0.4699(4) 0.2733(4) 0.2313(4) 0.0295(14) Uani 1 1 d . . .
O5 O 0.5170(5) 0.0572(4) 0.4269(4) 0.0344(15) Uani 1 1 d . . .
O6 O -0.1664(5) 0.3243(5) 0.3683(4) 0.0417(16) Uani 1 1 d . . .
O7 O 0.0768(5) 0.3908(4) 0.0720(4) 0.0382(15) Uani 1 1 d . . .
O8 O 0.6115(6) 0.3868(5) 0.3900(4) 0.055(2) Uani 1 1 d . . .
O9 O 0.3539(4) 0.3606(4) 0.3467(4) 0.0289(13) Uani 1 1 d . . .
N1 N 0.2057(5) 0.0473(4) 0.2587(4) 0.0254(15) Uani 1 1 d . . .
N2 N 0.1237(5) 0.1542(4) 0.1349(4) 0.0242(15) Uani 1 1 d . . .
N3 N 0.3252(5) 0.1852(5) 0.0768(4) 0.0277(16) Uani 1 1 d . . .
N4 N 0.4091(5) 0.0778(4) 0.1993(4) 0.0239(15) Uani 1 1 d . . .
N5 N 0.3385(5) 0.1008(5) 0.4753(5) 0.0298(17) Uani 1 1 d . . .
H5 H 0.2995 0.0584 0.4961 0.036 Uiso 1 1 calc R . .
N6 N -0.0107(5) 0.2603(5) 0.3047(5) 0.0278(16) Uani 1 1 d . . .
H6 H -0.0721 0.2515 0.2751 0.033 Uiso 1 1 calc R . .
N7 N 0.2813(5) 0.4253(5) 0.0657(5) 0.0322(17) Uani 1 1 d . . .
H7 H 0.3016 0.4256 0.0156 0.039 Uiso 1 1 calc R . .
N8 N 0.6362(5) 0.2687(5) 0.2458(5) 0.0299(17) Uani 1 1 d . . .
H8 H 0.6850 0.2336 0.2466 0.036 Uiso 1 1 calc R . .
C1 C 0.0960(6) 0.0255(6) 0.2187(5) 0.0255(18) Uani 1 1 d . . .
H1A H 0.0551 0.0630 0.2561 0.031 Uiso 1 1 calc R . .
H1B H 0.0690 -0.0441 0.2129 0.031 Uiso 1 1 calc R . .
C2 C 0.0848(6) 0.0503(6) 0.1320(6) 0.031(2) Uani 1 1 d . . .
H2A H 0.1227 0.0099 0.0940 0.037 Uiso 1 1 calc R . .
H2B H 0.0114 0.0345 0.1072 0.037 Uiso 1 1 calc R . .
C3 C 0.1336(6) 0.1654(6) 0.0465(5) 0.0260(19) Uani 1 1 d . . .
H3A H 0.1356 0.2340 0.0438 0.031 Uiso 1 1 calc R . .
H3B H 0.0727 0.1268 0.0074 0.031 Uiso 1 1 calc R . .
C4 C 0.2301(6) 0.1327(6) 0.0169(6) 0.0282(19) Uani 1 1 d . . .
H4A H 0.2246 0.0624 0.0134 0.034 Uiso 1 1 calc R . .
H4B H 0.2358 0.1447 -0.0409 0.034 Uiso 1 1 calc R . .
C5 C 0.4105(6) 0.1283(6) 0.0597(6) 0.0269(19) Uani 1 1 d . . .
H5A H 0.4060 0.1025 -0.0025 0.032 Uiso 1 1 calc R . .
H5B H 0.4778 0.1713 0.0796 0.032 Uiso 1 1 calc R . .
C6 C 0.4025(7) 0.0458(6) 0.1056(6) 0.031(2) Uani 1 1 d . . .
H6A H 0.3363 0.0017 0.0834 0.037 Uiso 1 1 calc R . .
H6B H 0.4582 0.0089 0.0929 0.037 Uiso 1 1 calc R . .
C7 C 0.3738(6) -0.0069(6) 0.2359(6) 0.030(2) Uani 1 1 d . . .
H7A H 0.3985 0.0082 0.2979 0.036 Uiso 1 1 calc R . .
H7B H 0.4032 -0.0629 0.2089 0.036 Uiso 1 1 calc R . .
C8 C 0.2571(6) -0.0329(5) 0.2211(6) 0.030(2) Uani 1 1 d . . .
H8A H 0.2334 -0.0521 0.1589 0.036 Uiso 1 1 calc R . .
H8B H 0.2360 -0.0893 0.2461 0.036 Uiso 1 1 calc R . .
C9 C 0.2088(6) 0.0550(6) 0.3511(5) 0.0268(19) Uani 1 1 d . . .
H9A H 0.2008 -0.0106 0.3633 0.032 Uiso 1 1 calc R . .
H9B H 0.1508 0.0851 0.3706 0.032 Uiso 1 1 calc R . .
C10 C 0.3076(6) 0.1140(6) 0.3993(5) 0.0256(19) Uani 1 1 d . . .
C11 C 0.4339(7) 0.1525(6) 0.5270(6) 0.033(2) Uani 1 1 d . . .
H11A H 0.4334 0.1438 0.5863 0.040 Uiso 1 1 calc R . .
H11B H 0.4392 0.2223 0.5280 0.040 Uiso 1 1 calc R . .
C12 C 0.5264(7) 0.1174(6) 0.4930(6) 0.032(2) Uani 1 1 d . . .
C13 C 0.6306(7) 0.1594(6) 0.5434(6) 0.029(2) Uani 1 1 d . . .
C14 C 0.7164(7) 0.1369(6) 0.5082(6) 0.036(2) Uani 1 1 d . . .
H14 H 0.7088 0.0996 0.4515 0.043 Uiso 1 1 calc R . .
C15 C 0.8141(7) 0.1683(6) 0.5552(6) 0.038(2) Uani 1 1 d . . .
H15 H 0.8725 0.1503 0.5314 0.045 Uiso 1 1 calc R . .
C16 C 0.8256(7) 0.2245(7) 0.6345(7) 0.041(2) Uani 1 1 d . . .
H16 H 0.8923 0.2464 0.6661 0.049 Uiso 1 1 calc R . .
C17 C 0.7416(8) 0.2501(7) 0.6699(7) 0.048(3) Uani 1 1 d . . .
H17 H 0.7503 0.2898 0.7256 0.057 Uiso 1 1 calc R . .
C18 C 0.6431(7) 0.2175(7) 0.6237(7) 0.041(2) Uani 1 1 d . . .
H18 H 0.5850 0.2357 0.6478 0.049 Uiso 1 1 calc R . .
C19 C 0.0505(6) 0.2134(6) 0.1689(5) 0.0244(18) Uani 1 1 d . . .
H19A H -0.0201 0.1772 0.1489 0.029 Uiso 1 1 calc R . .
H19B H 0.0573 0.2730 0.1463 0.029 Uiso 1 1 calc R . .
C20 C 0.0664(6) 0.2402(5) 0.2639(5) 0.0219(18) Uani 1 1 d . . .
C21 C 0.0010(6) 0.2963(6) 0.3959(5) 0.0253(18) Uani 1 1 d . . .
H21A H 0.0626 0.3476 0.4138 0.030 Uiso 1 1 calc R . .
H21B H 0.0114 0.2432 0.4252 0.030 Uiso 1 1 calc R . .
C22 C -0.0904(6) 0.3358(6) 0.4218(5) 0.0248(18) Uani 1 1 d . . .
C23 C -0.0893(7) 0.3871(6) 0.5109(6) 0.0273(19) Uani 1 1 d . . .
C24 C 0.0002(7) 0.4113(6) 0.5698(6) 0.036(2) Uani 1 1 d . . .
H24 H 0.0617 0.3917 0.5535 0.043 Uiso 1 1 calc R . .
C25 C 0.0006(7) 0.4633(7) 0.6515(6) 0.038(2) Uani 1 1 d . . .
H25 H 0.0620 0.4802 0.6910 0.045 Uiso 1 1 calc R . .
C26 C -0.0888(8) 0.4905(6) 0.6752(7) 0.043(2) Uani 1 1 d . . .
H26 H -0.0889 0.5264 0.7314 0.052 Uiso 1 1 calc R . .
C27 C -0.1784(8) 0.4661(7) 0.6181(6) 0.042(2) Uani 1 1 d . . .
H27 H -0.2401 0.4850 0.6347 0.051 Uiso 1 1 calc R . .
C28 C -0.1775(7) 0.4140(6) 0.5369(6) 0.037(2) Uani 1 1 d . . .
H28 H -0.2394 0.3963 0.4979 0.045 Uiso 1 1 calc R . .
C29 C 0.3550(7) 0.2816(5) 0.0572(6) 0.0278(19) Uani 1 1 d . . .
H29A H 0.3407 0.2764 -0.0052 0.033 Uiso 1 1 calc R . .
H29B H 0.4296 0.3043 0.0753 0.033 Uiso 1 1 calc R . .
C30 C 0.2967(6) 0.3533(6) 0.1024(6) 0.029(2) Uani 1 1 d . . .
C31 C 0.2335(7) 0.5024(6) 0.1029(7) 0.039(2) Uani 1 1 d . . .
H31A H 0.2520 0.5582 0.0764 0.046 Uiso 1 1 calc R . .
H31B H 0.2598 0.5228 0.1646 0.046 Uiso 1 1 calc R . .
C32 C 0.1168(7) 0.4743(6) 0.0913(6) 0.034(2) Uani 1 1 d . . .
C33 C 0.0533(7) 0.5532(7) 0.1122(6) 0.038(2) Uani 1 1 d . . .
C34 C -0.0525(8) 0.5262(8) 0.1132(7) 0.050(3) Uani 1 1 d . . .
H34 H -0.0818 0.4596 0.1019 0.059 Uiso 1 1 calc R . .
C35 C -0.1145(9) 0.5942(10) 0.1302(7) 0.059(3) Uani 1 1 d . . .
H35 H -0.1854 0.5761 0.1331 0.071 Uiso 1 1 calc R . .
C36 C -0.0684(13) 0.6915(10) 0.1430(8) 0.076(4) Uani 1 1 d . . .
H36 H -0.1099 0.7399 0.1534 0.091 Uiso 1 1 calc R . .
C37 C 0.0349(11) 0.7193(9) 0.1410(8) 0.070(4) Uani 1 1 d . . .
H37 H 0.0641 0.7857 0.1497 0.084 Uiso 1 1 calc R . .
C38 C 0.0946(9) 0.6495(7) 0.1263(7) 0.049(3) Uani 1 1 d . . .
H38 H 0.1661 0.6681 0.1258 0.058 Uiso 1 1 calc R . .
C39 C 0.5190(6) 0.1202(6) 0.2389(6) 0.0277(19) Uani 1 1 d . . .
H39A H 0.5301 0.1120 0.2986 0.033 Uiso 1 1 calc R . .
H39B H 0.5667 0.0861 0.2065 0.033 Uiso 1 1 calc R . .
C40 C 0.5399(6) 0.2253(6) 0.2375(5) 0.0235(18) Uani 1 1 d . . .
C41 C 0.6646(7) 0.3716(6) 0.2536(6) 0.030(2) Uani 1 1 d . . .
H41A H 0.6198 0.3922 0.2100 0.037 Uiso 1 1 calc R . .
H41B H 0.7363 0.3863 0.2422 0.037 Uiso 1 1 calc R . .
C42 C 0.6558(7) 0.4279(6) 0.3402(6) 0.039(2) Uani 1 1 d . . .
C43 C 0.7013(7) 0.5313(6) 0.3650(6) 0.032(2) Uani 1 1 d . . .
C44 C 0.7354(7) 0.5826(6) 0.3051(7) 0.040(2) Uani 1 1 d . . .
H44 H 0.7286 0.5512 0.2466 0.048 Uiso 1 1 calc R . .
C45 C 0.7792(8) 0.6792(6) 0.3314(7) 0.044(3) Uani 1 1 d . . .
H45 H 0.8029 0.7140 0.2908 0.052 Uiso 1 1 calc R . .
C46 C 0.7885(8) 0.7251(6) 0.4154(6) 0.040(2) Uani 1 1 d . . .
H46 H 0.8195 0.7913 0.4328 0.048 Uiso 1 1 calc R . .
C47 C 0.7530(8) 0.6756(7) 0.4752(7) 0.046(3) Uani 1 1 d . . .
H47 H 0.7584 0.7083 0.5332 0.055 Uiso 1 1 calc R . .
C48 C 0.7102(7) 0.5799(6) 0.4509(6) 0.038(2) Uani 1 1 d . . .
H48 H 0.6865 0.5461 0.4921 0.045 Uiso 1 1 calc R . .
S1 S -0.24026(17) 0.15248(16) 0.08137(15) 0.0327(5) Uani 1 1 d . . .
O10 O -0.3343(4) 0.0890(4) 0.0817(4) 0.0354(15) Uani 1 1 d . . .
O11 O -0.1697(5) 0.1111(5) 0.0296(4) 0.0432(17) Uani 1 1 d . . .
O12 O -0.1946(4) 0.2113(5) 0.1637(4) 0.0390(16) Uani 1 1 d . . .
C49 C -0.2831(8) 0.2416(7) 0.0259(7) 0.046(3) Uani 1 1 d . . .
F1 F -0.3180(6) 0.2013(5) -0.0562(4) 0.0662(18) Uani 1 1 d . . .
F2 F -0.3579(5) 0.2800(4) 0.0599(4) 0.0619(18) Uani 1 1 d . . .
F3 F -0.2096(6) 0.3140(5) 0.0280(5) 0.081(2) Uani 1 1 d . . .
S2 S 0.10987(19) 0.02178(16) 0.63655(18) 0.0405(6) Uani 1 1 d . . .
O13 O 0.1787(5) 0.0390(5) 0.5760(5) 0.0507(19) Uani 1 1 d . . .
O14 O 0.0437(5) -0.0694(5) 0.6143(5) 0.0473(18) Uani 1 1 d . . .
O15 O 0.0626(6) 0.1011(5) 0.6710(5) 0.060(2) Uani 1 1 d . . .
C50 C 0.1962(8) 0.0096(11) 0.7265(9) 0.068(4) Uani 1 1 d . . .
F4 F 0.1453(5) -0.0072(6) 0.7920(4) 0.073(2) Uani 1 1 d . . .
F5 F 0.2448(6) -0.0643(8) 0.7070(5) 0.108(3) Uani 1 1 d . . .
F6 F 0.2646(7) 0.0883(9) 0.7577(6) 0.141(5) Uani 1 1 d . . .
S3 S 0.4700(2) 0.40267(19) -0.11322(18) 0.0470(7) Uani 1 1 d . . .
O16 O 0.4966(6) 0.4670(6) -0.1666(5) 0.063(2) Uani 1 1 d . . .
O17 O 0.5404(5) 0.4068(6) -0.0391(5) 0.0540(19) Uani 1 1 d . . .
O18 O 0.3616(5) 0.3888(5) -0.1025(5) 0.0540(19) Uani 1 1 d . . .
C51 C 0.4901(10) 0.3005(13) -0.1723(8) 0.100(6) Uani 1 1 d . . .
F7 F 0.5815(5) 0.2886(5) -0.1894(4) 0.0640(18) Uani 1 1 d . . .
F8 F 0.4270(6) 0.2632(6) -0.2562(5) 0.077(2) Uani 1 1 d . . .
F9 F 0.4535(5) 0.2116(5) -0.1417(5) 0.0682(19) Uani 1 1 d . . .
O19 O 0.4245(6) 0.5356(5) 0.3161(5) 0.060(2) Uani 1 1 d . . .
O20 O 0.5009(8) 0.3988(8) 0.5113(8) 0.112(4) Uani 1 1 d . . .

loop_
_atom_site_aniso_label
_atom_site_aniso_U_11
_atom_site_aniso_U_22
_atom_site_aniso_U_33
_atom_site_aniso_U_23
_atom_site_aniso_U_13
_atom_site_aniso_U_12
Tb1 0.0236(3) 0.0226(2) 0.0270(3) 0.01015(17) 0.00562(17) 0.00116(16)
O1 0.028(3) 0.031(3) 0.010(3) 0.012(2) -0.005(2) -0.001(2)
O2 0.018(3) 0.028(3) 0.025(3) 0.005(2) 0.010(2) 0.010(2)
O3 0.030(3) 0.025(3) 0.027(4) 0.018(3) 0.006(3) 0.005(2)
O4 0.023(3) 0.030(3) 0.036(4) 0.012(3) 0.011(3) -0.003(3)
O5 0.049(4) 0.029(3) 0.025(4) 0.005(3) 0.003(3) 0.008(3)
O6 0.037(4) 0.054(4) 0.030(4) 0.003(3) 0.001(3) 0.008(3)
O7 0.038(4) 0.036(4) 0.041(4) 0.014(3) 0.003(3) 0.004(3)
O8 0.084(5) 0.044(4) 0.030(4) 0.016(3) 0.002(4) -0.015(4)
O9 0.038(3) 0.019(3) 0.023(3) 0.002(2) 0.000(3) -0.009(2)
N1 0.029(4) 0.022(3) 0.024(4) 0.003(3) 0.004(3) 0.000(3)
N2 0.022(3) 0.024(3) 0.027(4) 0.004(3) 0.008(3) 0.004(3)
N3 0.034(4) 0.033(4) 0.016(4) 0.008(3) 0.009(3) 0.000(3)
N4 0.029(4) 0.020(3) 0.024(4) 0.007(3) 0.006(3) 0.003(3)
N5 0.031(4) 0.032(4) 0.025(4) 0.010(3) 0.002(3) -0.004(3)
N6 0.029(4) 0.027(4) 0.028(4) 0.006(3) 0.005(3) 0.003(3)
N7 0.033(4) 0.033(4) 0.034(5) 0.013(3) 0.007(3) 0.006(3)
N8 0.022(4) 0.032(4) 0.037(5) 0.007(3) 0.005(3) 0.009(3)
C1 0.019(4) 0.029(4) 0.025(5) 0.006(4) 0.001(3) -0.004(3)
C2 0.031(5) 0.021(4) 0.033(6) 0.000(4) 0.003(4) -0.007(4)
C3 0.024(4) 0.027(4) 0.026(5) 0.009(4) 0.000(4) -0.002(3)
C4 0.024(4) 0.034(5) 0.025(5) 0.001(4) 0.001(4) 0.007(4)
C5 0.024(4) 0.034(4) 0.024(5) 0.005(4) 0.007(4) 0.005(4)
C6 0.033(5) 0.028(4) 0.030(6) 0.002(4) 0.001(4) 0.006(4)
C7 0.032(5) 0.021(4) 0.036(6) 0.006(4) 0.010(4) 0.000(4)
C8 0.040(5) 0.018(4) 0.031(6) 0.007(4) 0.007(4) 0.000(4)
C9 0.035(5) 0.024(4) 0.021(5) 0.011(4) 0.002(4) -0.004(4)
C10 0.034(5) 0.027(4) 0.023(5) 0.017(4) 0.008(4) 0.008(4)
C11 0.040(5) 0.033(5) 0.029(6) 0.008(4) 0.008(4) 0.008(4)
C12 0.044(5) 0.028(5) 0.031(6) 0.016(4) 0.010(4) 0.008(4)
C13 0.042(5) 0.020(4) 0.027(5) 0.008(4) 0.008(4) 0.002(4)
C14 0.044(6) 0.028(5) 0.040(6) 0.015(4) 0.011(5) 0.008(4)
C15 0.042(5) 0.038(5) 0.037(6) 0.019(5) 0.010(5) 0.002(4)
C16 0.034(5) 0.041(5) 0.047(7) 0.020(5) 0.003(5) -0.007(4)
C17 0.053(6) 0.041(6) 0.046(7) 0.010(5) 0.004(5) -0.004(5)
C18 0.037(5) 0.045(6) 0.042(7) 0.013(5) 0.000(5) 0.006(5)
C19 0.026(4) 0.024(4) 0.022(5) 0.007(3) 0.003(3) 0.001(3)
C20 0.014(4) 0.022(4) 0.034(5) 0.009(4) 0.008(4) 0.007(3)
C21 0.025(4) 0.032(4) 0.018(5) 0.002(4) 0.003(3) 0.005(4)
C22 0.030(5) 0.025(4) 0.020(5) 0.004(4) 0.004(4) 0.007(4)
C23 0.040(5) 0.021(4) 0.022(5) 0.007(4) 0.004(4) 0.004(4)
C24 0.040(5) 0.033(5) 0.036(6) 0.005(4) 0.010(4) 0.007(4)
C25 0.042(6) 0.040(5) 0.031(6) 0.012(4) 0.001(4) 0.002(4)
C26 0.067(7) 0.032(5) 0.034(6) 0.010(4) 0.013(5) 0.008(5)
C27 0.051(6) 0.056(6) 0.029(6) 0.011(5) 0.013(5) 0.033(5)
C28 0.043(5) 0.039(5) 0.034(6) 0.013(4) 0.006(4) 0.010(4)
C29 0.036(5) 0.026(4) 0.025(5) 0.016(4) 0.006(4) 0.002(4)
C30 0.024(4) 0.031(5) 0.035(6) 0.024(4) -0.002(4) -0.002(4)
C31 0.040(5) 0.033(5) 0.045(7) 0.019(5) 0.007(5) 0.001(4)
C32 0.052(6) 0.027(5) 0.024(5) 0.013(4) 0.009(4) 0.003(4)
C33 0.047(6) 0.042(5) 0.025(6) 0.011(4) -0.001(4) 0.013(5)
C34 0.057(7) 0.058(7) 0.031(6) 0.012(5) 0.006(5) -0.001(6)
C35 0.061(7) 0.102(10) 0.032(7) 0.018(6) 0.018(5) 0.057(8)
C36 0.120(13) 0.078(10) 0.041(8) 0.005(7) 0.018(8) 0.060(10)
C37 0.094(11) 0.051(7) 0.058(9) -0.010(6) -0.004(8) 0.023(7)
C38 0.064(7) 0.043(6) 0.042(7) 0.009(5) 0.004(5) 0.023(5)
C39 0.020(4) 0.028(4) 0.036(6) 0.009(4) 0.006(4) 0.005(4)
C40 0.014(4) 0.034(4) 0.022(5) 0.003(4) 0.003(3) 0.007(4)
C41 0.031(5) 0.024(4) 0.034(6) 0.001(4) 0.006(4) 0.003(4)
C42 0.047(6) 0.027(5) 0.036(6) 0.003(4) -0.004(5) 0.001(4)
C43 0.035(5) 0.032(5) 0.026(5) 0.005(4) -0.001(4) 0.006(4)
C44 0.054(6) 0.033(5) 0.031(6) 0.007(4) 0.000(5) 0.008(5)
C45 0.060(7) 0.029(5) 0.042(7) 0.014(5) -0.002(5) 0.005(5)
C46 0.054(6) 0.026(5) 0.038(6) 0.001(4) 0.009(5) 0.011(4)
C47 0.055(6) 0.033(5) 0.046(7) 0.007(5) -0.005(5) 0.009(5)
C48 0.054(6) 0.032(5) 0.030(6) 0.011(4) 0.008(5) 0.009(4)
S1 0.0284(11) 0.0353(12) 0.0297(14) 0.0012(10) 0.0025(10) -0.0002(10)
O10 0.029(3) 0.038(3) 0.038(4) 0.009(3) 0.003(3) -0.001(3)
O11 0.034(3) 0.051(4) 0.039(4) -0.009(3) 0.014(3) 0.008(3)
O12 0.028(3) 0.050(4) 0.031(4) -0.007(3) -0.001(3) 0.006(3)
C49 0.049(6) 0.040(5) 0.042(7) 0.004(5) 0.006(5) -0.009(5)
F1 0.104(5) 0.058(4) 0.034(4) 0.010(3) -0.003(4) 0.015(4)
F2 0.078(4) 0.058(4) 0.058(5) 0.022(3) 0.006(4) 0.027(4)
F3 0.089(5) 0.057(4) 0.092(6) 0.028(4) 0.018(4) -0.026(4)
S2 0.0441(14) 0.0313(12) 0.0527(18) 0.0170(11) 0.0215(12) 0.0068(11)
O13 0.065(5) 0.037(4) 0.062(5) 0.022(3) 0.042(4) 0.008(3)
O14 0.051(4) 0.041(4) 0.050(5) 0.013(3) 0.017(4) -0.003(3)
O15 0.076(5) 0.040(4) 0.076(6) 0.015(4) 0.050(5) 0.021(4)
C50 0.030(6) 0.100(10) 0.072(10) 0.021(8) 0.009(6) 0.006(7)
F4 0.059(4) 0.121(6) 0.045(4) 0.026(4) 0.013(3) 0.017(4)
F5 0.091(6) 0.203(10) 0.075(6) 0.070(6) 0.037(5) 0.090(7)
F6 0.081(6) 0.206(12) 0.097(8) 0.016(8) 0.000(5) -0.068(7)
S3 0.0485(15) 0.0478(15) 0.0455(18) 0.0173(13) 0.0077(13) 0.0008(12)
O16 0.075(5) 0.091(6) 0.046(5) 0.044(5) 0.029(4) 0.031(5)
O17 0.046(4) 0.084(5) 0.037(5) 0.027(4) -0.001(3) 0.017(4)
O18 0.047(4) 0.065(5) 0.053(5) 0.023(4) 0.010(4) 0.001(4)
C51 0.092(9) 0.225(17) 0.068(9) 0.115(11) 0.073(8) 0.140(12)
F7 0.070(4) 0.076(4) 0.052(5) 0.010(3) 0.016(3) 0.030(4)
F8 0.080(5) 0.108(6) 0.049(5) 0.018(4) 0.012(4) 0.035(4)
F9 0.068(4) 0.071(4) 0.067(5) 0.019(4) 0.020(4) 0.006(4)
O19 0.088(6) 0.041(4) 0.063(6) 0.022(4) 0.045(4) 0.015(4)
O20 0.084(7) 0.109(8) 0.137(11) 0.004(7) 0.052(7) 0.006(6)

loop_
_atom_type_symbol
_atom_type_description
_atom_type_scat_dispersion_real
_atom_type_scat_dispersion_imag
_atom_type_scat_source
C C 0.0033 0.0016 'International Tables Vol C Tables 4.2.6.8 and 6.1.1.4'
H H 0.0000 0.0000 'International Tables Vol C Tables 4.2.6.8 and 6.1.1.4'
N N 0.0061 0.0033 'International Tables Vol C Tables 4.2.6.8 and 6.1.1.4'
O O 0.0106 0.0060 'International Tables Vol C Tables 4.2.6.8 and 6.1.1.4'
F F 0.0171 0.0103 'International Tables Vol C Tables 4.2.6.8 and 6.1.1.4'
S S 0.1246 0.1234 'International Tables Vol C Tables 4.2.6.8 and 6.1.1.4'
Tb Tb -0.1723 4.1537 'International Tables Vol C Tables 4.2.6.8 and 6.1.1.4'

loop_
_geom_angle_atom_site_label_1
_geom_angle_atom_site_label_2
_geom_angle_atom_site_label_3
_geom_angle
_geom_angle_site_symmetry_1
_geom_angle_site_symmetry_3
_geom_angle_publ_flag
O4 Tb1 O2 143.9(2) . . ?
O4 Tb1 O3 83.32(19) . . ?
O2 Tb1 O3 84.44(18) . . ?
O4 Tb1 O1 85.11(19) . . ?
O2 Tb1 O1 84.31(19) . . ?
O3 Tb1 O1 142.55(19) . . ?
O4 Tb1 O9 71.0(2) . . ?
O2 Tb1 O9 73.02(19) . . ?
O3 Tb1 O9 72.96(19) . . ?
O1 Tb1 O9 69.59(18) . . ?
O4 Tb1 N3 72.3(2) . . ?
O2 Tb1 N3 132.2(2) . . ?
O3 Tb1 N3 67.4(2) . . ?
O1 Tb1 N3 140.6(2) . . ?
O9 Tb1 N3 128.01(19) . . ?
O4 Tb1 N2 140.1(2) . . ?
O2 Tb1 N2 66.8(2) . . ?
O3 Tb1 N2 74.45(19) . . ?
O1 Tb1 N2 131.69(19) . . ?
O9 Tb1 N2 129.9(2) . . ?
N3 Tb1 N2 68.7(2) . . ?
O4 Tb1 N1 131.7(2) . . ?
O2 Tb1 N1 73.29(19) . . ?
O3 Tb1 N1 142.3(2) . . ?
O1 Tb1 N1 66.0(2) . . ?
O9 Tb1 N1 125.8(2) . . ?
N3 Tb1 N1 106.0(2) . . ?
N2 Tb1 N1 68.9(2) . . ?
O4 Tb1 N4 66.12(19) . . ?
O2 Tb1 N4 140.90(19) . . ?
O3 Tb1 N4 132.4(2) . . ?
O1 Tb1 N4 72.6(2) . . ?
O9 Tb1 N4 124.1(2) . . ?
N3 Tb1 N4 68.9(2) . . ?
N2 Tb1 N4 106.1(2) . . ?
N1 Tb1 N4 68.6(2) . . ?
C10 O1 Tb1 122.0(5) . . ?
C20 O2 Tb1 123.0(5) . . ?
C30 O3 Tb1 121.2(5) . . ?
C40 O4 Tb1 123.7(5) . . ?
C9 N1 C8 110.4(6) . . ?
C9 N1 C1 108.3(6) . . ?
C8 N1 C1 108.3(6) . . ?
C9 N1 Tb1 107.4(4) . . ?
C8 N1 Tb1 111.3(4) . . ?
C1 N1 Tb1 111.1(4) . . ?
C19 N2 C3 108.9(6) . . ?
C19 N2 C2 109.8(6) . . ?
C3 N2 C2 108.2(6) . . ?
C19 N2 Tb1 107.3(5) . . ?
C3 N2 Tb1 111.8(4) . . ?
C2 N2 Tb1 110.7(5) . . ?
C29 N3 C4 108.7(7) . . ?
C29 N3 C5 108.3(6) . . ?
C4 N3 C5 107.9(6) . . ?
C29 N3 Tb1 107.1(5) . . ?
C4 N3 Tb1 112.8(5) . . ?
C5 N3 Tb1 111.9(5) . . ?
C6 N4 C7 109.1(6) . . ?
C6 N4 C39 110.4(6) . . ?
C7 N4 C39 108.6(6) . . ?
C6 N4 Tb1 110.0(5) . . ?
C7 N4 Tb1 111.1(5) . . ?
C39 N4 Tb1 107.6(4) . . ?
C10 N5 C11 123.2(7) . . ?
C20 N6 C21 122.9(7) . . ?
C30 N7 C31 123.4(8) . . ?
C40 N8 C41 122.6(7) . . ?
N1 C1 C2 111.1(6) . . ?
N2 C2 C1 113.0(7) . . ?
N2 C3 C4 111.8(6) . . ?
N3 C4 C3 111.7(7) . . ?
C6 C5 N3 110.2(6) . . ?
N4 C6 C5 113.4(7) . . ?
N4 C7 C8 110.8(7) . . ?
N1 C8 C7 113.5(6) . . ?
N1 C9 C10 111.4(6) . . ?
O1 C10 N5 121.1(8) . . ?
O1 C10 C9 120.4(7) . . ?
N5 C10 C9 118.5(7) . . ?
N5 C11 C12 112.0(8) . . ?
O5 C12 C13 120.8(8) . . ?
O5 C12 C11 121.1(9) . . ?
C13 C12 C11 118.2(8) . . ?
C18 C13 C14 119.1(9) . . ?
C18 C13 C12 122.2(9) . . ?
C14 C13 C12 118.7(8) . . ?
C13 C14 C15 120.5(9) . . ?
C16 C15 C14 119.9(10) . . ?
C15 C16 C17 120.5(10) . . ?
C16 C17 C18 119.9(10) . . ?
C13 C18 C17 119.9(10) . . ?
N2 C19 C20 112.6(6) . . ?
O2 C20 N6 120.8(8) . . ?
O2 C20 C19 119.5(7) . . ?
N6 C20 C19 119.7(7) . . ?
N6 C21 C22 111.3(7) . . ?
O6 C22 C23 121.0(8) . . ?
O6 C22 C21 118.8(8) . . ?
C23 C22 C21 120.1(7) . . ?
C28 C23 C24 118.4(9) . . ?
C28 C23 C22 119.9(8) . . ?
C24 C23 C22 121.7(8) . . ?
C25 C24 C23 120.7(9) . . ?
C26 C25 C24 119.5(9) . . ?
C25 C26 C27 120.6(10) . . ?
C28 C27 C26 119.2(9) . . ?
C23 C28 C27 121.6(9) . . ?
N3 C29 C30 110.8(6) . . ?
O3 C30 N7 122.6(9) . . ?
O3 C30 C29 120.9(7) . . ?
N7 C30 C29 116.4(8) . . ?
N7 C31 C32 112.3(7) . . ?
O7 C32 C33 120.7(8) . . ?
O7 C32 C31 120.4(8) . . ?
C33 C32 C31 118.7(8) . . ?
C38 C33 C34 119.0(9) . . ?
C38 C33 C32 122.3(9) . . ?
C34 C33 C32 118.6(9) . . ?
C35 C34 C33 121.4(11) . . ?
C34 C35 C36 117.2(11) . . ?
C37 C36 C35 122.2(11) . . ?
C38 C37 C36 118.9(12) . . ?
C37 C38 C33 121.3(11) . . ?
C40 C39 N4 109.4(6) . . ?
O4 C40 N8 119.3(7) . . ?
O4 C40 C39 122.3(7) . . ?
N8 C40 C39 118.4(7) . . ?
N8 C41 C42 112.3(7) . . ?
O8 C42 C43 121.1(9) . . ?
O8 C42 C41 119.5(8) . . ?
C43 C42 C41 119.3(8) . . ?
C44 C43 C48 119.2(8) . . ?
C44 C43 C42 121.5(9) . . ?
C48 C43 C42 119.3(8) . . ?
C45 C44 C43 119.6(9) . . ?
C46 C45 C44 120.5(9) . . ?
C45 C46 C47 120.4(9) . . ?
C48 C47 C46 120.2(10) . . ?
C47 C48 C43 120.1(9) . . ?
O10 S1 O11 115.4(4) . . ?
O10 S1 O12 114.7(4) . . ?
O11 S1 O12 115.4(4) . . ?
O10 S1 C49 102.7(4) . . ?
O11 S1 C49 103.9(5) . . ?
O12 S1 C49 102.1(4) . . ?
F3 C49 F2 106.1(9) . . ?
F3 C49 F1 107.5(9) . . ?
F2 C49 F1 107.7(9) . . ?
F3 C49 S1 112.5(8) . . ?
F2 C49 S1 112.2(7) . . ?
F1 C49 S1 110.6(7) . . ?
O14 S2 O15 114.9(4) . . ?
O14 S2 O13 114.8(4) . . ?
O15 S2 O13 116.0(4) . . ?
O14 S2 C50 102.6(5) . . ?
O15 S2 C50 103.5(6) . . ?
O13 S2 C50 102.3(5) . . ?
F6 C50 F5 108.7(10) . . ?
F6 C50 F4 105.9(12) . . ?
F5 C50 F4 105.8(11) . . ?
F6 C50 S2 112.4(11) . . ?
F5 C50 S2 112.1(10) . . ?
F4 C50 S2 111.6(7) . . ?
O16 S3 O17 117.9(5) . . ?
O16 S3 O18 113.9(4) . . ?
O17 S3 O18 115.8(4) . . ?
O16 S3 C51 100.1(5) . . ?
O17 S3 C51 98.6(5) . . ?
O18 S3 C51 107.0(6) . . ?
F7 C51 F8 102.2(9) . . ?
F7 C51 F9 102.6(8) . . ?
F8 C51 F9 92.3(12) . . ?
F7 C51 S3 121.6(14) . . ?
F8 C51 S3 118.1(7) . . ?
F9 C51 S3 115.2(7) . . ?

loop_
_geom_bond_atom_site_label_1
_geom_bond_atom_site_label_2
_geom_bond_distance
_geom_bond_site_symmetry_2
_geom_bond_publ_flag
Tb1 O4 2.341(5) . ?
Tb1 O2 2.358(5) . ?
Tb1 O3 2.380(5) . ?
Tb1 O1 2.382(5) . ?
Tb1 O9 2.437(5) . ?
Tb1 N3 2.596(7) . ?
Tb1 N2 2.605(7) . ?
Tb1 N1 2.625(6) . ?
Tb1 N4 2.638(6) . ?
O1 C10 1.266(9) . ?
O2 C20 1.259(9) . ?
O3 C30 1.257(10) . ?
O4 C40 1.245(9) . ?
O5 C12 1.214(11) . ?
O6 C22 1.226(10) . ?
O7 C32 1.200(10) . ?
O8 C42 1.235(11) . ?
N1 C9 1.468(10) . ?
N1 C8 1.485(10) . ?
N1 C1 1.492(10) . ?
N2 C19 1.466(10) . ?
N2 C3 1.484(10) . ?
N2 C2 1.492(10) . ?
N3 C29 1.484(9) . ?
N3 C4 1.506(10) . ?
N3 C5 1.512(10) . ?
N4 C6 1.479(11) . ?
N4 C7 1.488(9) . ?
N4 C39 1.516(10) . ?
N5 C10 1.310(10) . ?
N5 C11 1.450(11) . ?
N6 C20 1.314(10) . ?
N6 C21 1.442(10) . ?
N7 C30 1.318(10) . ?
N7 C31 1.421(11) . ?
N8 C40 1.318(10) . ?
N8 C41 1.445(10) . ?
C1 C2 1.508(12) . ?
C3 C4 1.522(11) . ?
C5 C6 1.512(11) . ?
C7 C8 1.523(11) . ?
C9 C10 1.496(11) . ?
C11 C12 1.513(12) . ?
C12 C13 1.503(13) . ?
C13 C18 1.374(13) . ?
C13 C14 1.381(12) . ?
C14 C15 1.396(13) . ?
C15 C16 1.351(14) . ?
C16 C17 1.373(14) . ?
C17 C18 1.401(13) . ?
C19 C20 1.488(11) . ?
C21 C22 1.482(11) . ?
C22 C23 1.478(12) . ?
C23 C28 1.370(12) . ?
C23 C24 1.395(12) . ?
C24 C25 1.379(13) . ?
C25 C26 1.375(13) . ?
C26 C27 1.380(14) . ?
C27 C28 1.377(13) . ?
C29 C30 1.501(12) . ?
C31 C32 1.526(12) . ?
C32 C33 1.518(13) . ?
C33 C38 1.372(13) . ?
C33 C34 1.407(13) . ?
C34 C35 1.375(14) . ?
C35 C36 1.402(18) . ?
C36 C37 1.378(18) . ?
C37 C38 1.370(15) . ?
C39 C40 1.496(11) . ?
C41 C42 1.496(13) . ?
C42 C43 1.473(12) . ?
C43 C44 1.399(12) . ?
C43 C48 1.406(13) . ?
C44 C45 1.383(13) . ?
C45 C46 1.368(14) . ?
C46 C47 1.388(14) . ?
C47 C48 1.367(13) . ?
S1 O10 1.434(6) . ?
S1 O11 1.439(6) . ?
S1 O12 1.441(6) . ?
S1 C49 1.821(11) . ?
C49 F3 1.308(11) . ?
C49 F2 1.326(12) . ?
C49 F1 1.338(12) . ?
S2 O14 1.420(7) . ?
S2 O15 1.427(7) . ?
S2 O13 1.439(7) . ?
S2 C50 1.804(13) . ?
C50 F6 1.313(15) . ?
C50 F5 1.326(15) . ?
C50 F4 1.356(14) . ?
S3 O16 1.413(7) . ?
S3 O17 1.423(7) . ?
S3 O18 1.460(7) . ?
S3 C51 1.658(16) . ?
C51 F7 1.303(11) . ?
C51 F8 1.470(17) . ?
C51 F9 1.489(15) . ?

loop_
_geom_hbond_atom_site_label_D
_geom_hbond_atom_site_label_H
_geom_hbond_atom_site_label_A
_geom_hbond_distance_DH
_geom_hbond_distance_HA
_geom_hbond_distance_DA
_geom_hbond_angle_DHA
_geom_hbond_site_symmetry_A
N5 H5 O13 0.88 2.19 2.948(9) 144.8 .
N6 H6 O12 0.88 2.21 3.053(9) 159.3 .
N7 H7 O18 0.88 2.15 3.002(11) 164.2 .
N8 H8 O12 0.88 2.21 2.875(9) 131.7 1_655

loop_
_geom_torsion_atom_site_label_1
_geom_torsion_atom_site_label_2
_geom_torsion_atom_site_label_3
_geom_torsion_atom_site_label_4
_geom_torsion
_geom_torsion_site_symmetry_1
_geom_torsion_site_symmetry_2
_geom_torsion_site_symmetry_3
_geom_torsion_site_symmetry_4
_geom_torsion_publ_flag
O4 Tb1 O1 C10 -160.5(6) . . . . ?
O2 Tb1 O1 C10 54.1(6) . . . . ?
O3 Tb1 O1 C10 127.2(6) . . . . ?
O9 Tb1 O1 C10 128.1(6) . . . . ?
N3 Tb1 O1 C10 -106.3(6) . . . . ?
N2 Tb1 O1 C10 2.3(7) . . . . ?
N1 Tb1 O1 C10 -20.1(6) . . . . ?
N4 Tb1 O1 C10 -94.0(6) . . . . ?
O4 Tb1 O2 C20 131.0(5) . . . . ?
O3 Tb1 O2 C20 60.4(5) . . . . ?
O1 Tb1 O2 C20 -155.4(5) . . . . ?
O9 Tb1 O2 C20 134.2(6) . . . . ?
N3 Tb1 O2 C20 7.9(6) . . . . ?
N2 Tb1 O2 C20 -15.1(5) . . . . ?
N1 Tb1 O2 C20 -88.8(5) . . . . ?
N4 Tb1 O2 C20 -102.2(6) . . . . ?
O4 Tb1 O3 C30 59.7(6) . . . . ?
O2 Tb1 O3 C30 -154.3(6) . . . . ?
O1 Tb1 O3 C30 132.6(6) . . . . ?
O9 Tb1 O3 C30 131.8(6) . . . . ?
N3 Tb1 O3 C30 -13.8(6) . . . . ?
N2 Tb1 O3 C30 -86.9(6) . . . . ?
N1 Tb1 O3 C30 -101.1(6) . . . . ?
N4 Tb1 O3 C30 10.9(7) . . . . ?
O2 Tb1 O4 C40 126.9(6) . . . . ?
O3 Tb1 O4 C40 -162.2(7) . . . . ?
O1 Tb1 O4 C40 53.5(6) . . . . ?
O9 Tb1 O4 C40 123.6(7) . . . . ?
N3 Tb1 O4 C40 -93.8(7) . . . . ?
N2 Tb1 O4 C40 -106.3(7) . . . . ?
N1 Tb1 O4 C40 2.2(8) . . . . ?
N4 Tb1 O4 C40 -19.6(6) . . . . ?
O4 Tb1 N1 C9 87.7(5) . . . . ?
O2 Tb1 N1 C9 -62.0(5) . . . . ?
O3 Tb1 N1 C9 -118.4(5) . . . . ?
O1 Tb1 N1 C9 29.2(5) . . . . ?
O9 Tb1 N1 C9 -8.3(6) . . . . ?
N3 Tb1 N1 C9 168.0(5) . . . . ?
N2 Tb1 N1 C9 -133.0(5) . . . . ?
N4 Tb1 N1 C9 109.0(5) . . . . ?
O4 Tb1 N1 C8 -33.3(6) . . . . ?
O2 Tb1 N1 C8 177.0(6) . . . . ?
O3 Tb1 N1 C8 120.7(5) . . . . ?
O1 Tb1 N1 C8 -91.8(5) . . . . ?
O9 Tb1 N1 C8 -129.3(5) . . . . ?
N3 Tb1 N1 C8 47.0(6) . . . . ?
N2 Tb1 N1 C8 106.0(5) . . . . ?
N4 Tb1 N1 C8 -12.0(5) . . . . ?
O4 Tb1 N1 C1 -154.1(5) . . . . ?
O2 Tb1 N1 C1 56.3(5) . . . . ?
O3 Tb1 N1 C1 -0.1(7) . . . . ?
O1 Tb1 N1 C1 147.5(6) . . . . ?
O9 Tb1 N1 C1 109.9(5) . . . . ?
N3 Tb1 N1 C1 -73.8(5) . . . . ?
N2 Tb1 N1 C1 -14.8(5) . . . . ?
N4 Tb1 N1 C1 -132.8(5) . . . . ?
O4 Tb1 N2 C19 -123.6(5) . . . . ?
O2 Tb1 N2 C19 25.6(4) . . . . ?
O3 Tb1 N2 C19 -65.0(5) . . . . ?
O1 Tb1 N2 C19 83.8(5) . . . . ?
O9 Tb1 N2 C19 -14.0(6) . . . . ?
N3 Tb1 N2 C19 -136.4(5) . . . . ?
N1 Tb1 N2 C19 105.7(5) . . . . ?
N4 Tb1 N2 C19 164.6(4) . . . . ?
O4 Tb1 N2 C3 -4.3(6) . . . . ?
O2 Tb1 N2 C3 144.9(5) . . . . ?
O3 Tb1 N2 C3 54.3(5) . . . . ?
O1 Tb1 N2 C3 -156.8(4) . . . . ?
O9 Tb1 N2 C3 105.4(5) . . . . ?
N3 Tb1 N2 C3 -17.0(5) . . . . ?
N1 Tb1 N2 C3 -134.9(5) . . . . ?
N4 Tb1 N2 C3 -76.1(5) . . . . ?
O4 Tb1 N2 C2 116.6(5) . . . . ?
O2 Tb1 N2 C2 -94.3(5) . . . . ?
O3 Tb1 N2 C2 175.2(5) . . . . ?
O1 Tb1 N2 C2 -36.0(6) . . . . ?
O9 Tb1 N2 C2 -133.8(5) . . . . ?
N3 Tb1 N2 C2 103.8(5) . . . . ?
N1 Tb1 N2 C2 -14.1(5) . . . . ?
N4 Tb1 N2 C2 44.8(5) . . . . ?
O4 Tb1 N3 C29 -63.1(5) . . . . ?
O2 Tb1 N3 C29 85.7(5) . . . . ?
O3 Tb1 N3 C29 26.9(5) . . . . ?
O1 Tb1 N3 C29 -121.1(5) . . . . ?
O9 Tb1 N3 C29 -16.3(6) . . . . ?
N2 Tb1 N3 C29 108.3(5) . . . . ?
N1 Tb1 N3 C29 167.5(5) . . . . ?
N4 Tb1 N3 C29 -133.7(5) . . . . ?
O4 Tb1 N3 C4 177.4(6) . . . . ?
O2 Tb1 N3 C4 -33.9(6) . . . . ?
O3 Tb1 N3 C4 -92.6(5) . . . . ?
O1 Tb1 N3 C4 119.4(5) . . . . ?
O9 Tb1 N3 C4 -135.9(5) . . . . ?
N2 Tb1 N3 C4 -11.2(5) . . . . ?
N1 Tb1 N3 C4 47.9(5) . . . . ?
N4 Tb1 N3 C4 106.7(5) . . . . ?
O4 Tb1 N3 C5 55.4(5) . . . . ?
O2 Tb1 N3 C5 -155.8(4) . . . . ?
O3 Tb1 N3 C5 145.5(5) . . . . ?
O1 Tb1 N3 C5 -2.6(6) . . . . ?
O9 Tb1 N3 C5 102.2(5) . . . . ?
N2 Tb1 N3 C5 -133.1(5) . . . . ?
N1 Tb1 N3 C5 -74.0(5) . . . . ?
N4 Tb1 N3 C5 -15.2(5) . . . . ?
O4 Tb1 N4 C6 -93.3(5) . . . . ?
O2 Tb1 N4 C6 117.8(5) . . . . ?
O3 Tb1 N4 C6 -38.5(6) . . . . ?
O1 Tb1 N4 C6 174.4(5) . . . . ?
O9 Tb1 N4 C6 -136.4(5) . . . . ?
N3 Tb1 N4 C6 -14.0(5) . . . . ?
N2 Tb1 N4 C6 44.9(5) . . . . ?
N1 Tb1 N4 C6 104.0(5) . . . . ?
O4 Tb1 N4 C7 145.8(6) . . . . ?
O2 Tb1 N4 C7 -3.1(7) . . . . ?
O3 Tb1 N4 C7 -159.4(5) . . . . ?
O1 Tb1 N4 C7 53.4(5) . . . . ?
O9 Tb1 N4 C7 102.7(5) . . . . ?
N3 Tb1 N4 C7 -134.9(6) . . . . ?
N2 Tb1 N4 C7 -76.0(5) . . . . ?
N1 Tb1 N4 C7 -16.9(5) . . . . ?
O4 Tb1 N4 C39 27.1(5) . . . . ?
O2 Tb1 N4 C39 -121.9(5) . . . . ?
O3 Tb1 N4 C39 81.9(5) . . . . ?
O1 Tb1 N4 C39 -65.3(5) . . . . ?
O9 Tb1 N4 C39 -16.1(6) . . . . ?
N3 Tb1 N4 C39 106.3(5) . . . . ?
N2 Tb1 N4 C39 165.3(5) . . . . ?
N1 Tb1 N4 C39 -135.7(5) . . . . ?
C9 N1 C1 C2 160.3(7) . . . . ?
C8 N1 C1 C2 -80.0(8) . . . . ?
Tb1 N1 C1 C2 42.5(7) . . . . ?
C19 N2 C2 C1 -75.4(8) . . . . ?
C3 N2 C2 C1 165.8(7) . . . . ?
Tb1 N2 C2 C1 42.9(8) . . . . ?
N1 C1 C2 N2 -59.1(9) . . . . ?
C19 N2 C3 C4 162.3(6) . . . . ?
C2 N2 C3 C4 -78.3(8) . . . . ?
Tb1 N2 C3 C4 43.9(7) . . . . ?
C29 N3 C4 C3 -80.5(8) . . . . ?
C5 N3 C4 C3 162.3(6) . . . . ?
Tb1 N3 C4 C3 38.2(8) . . . . ?
N2 C3 C4 N3 -55.8(9) . . . . ?
C29 N3 C5 C6 160.7(7) . . . . ?
C4 N3 C5 C6 -81.8(8) . . . . ?
Tb1 N3 C5 C6 42.9(8) . . . . ?
C7 N4 C6 C5 165.5(7) . . . . ?
C39 N4 C6 C5 -75.3(8) . . . . ?
Tb1 N4 C6 C5 43.3(8) . . . . ?
N3 C5 C6 N4 -59.5(9) . . . . ?
C6 N4 C7 C8 -77.5(8) . . . . ?
C39 N4 C7 C8 162.1(7) . . . . ?
Tb1 N4 C7 C8 44.0(8) . . . . ?
C9 N1 C8 C7 -78.6(8) . . . . ?
C1 N1 C8 C7 162.9(7) . . . . ?
Tb1 N1 C8 C7 40.5(8) . . . . ?
N4 C7 C8 N1 -58.6(9) . . . . ?
C8 N1 C9 C10 84.6(8) . . . . ?
C1 N1 C9 C10 -157.0(7) . . . . ?
Tb1 N1 C9 C10 -36.9(7) . . . . ?
Tb1 O1 C10 N5 -173.2(6) . . . . ?
Tb1 O1 C10 C9 6.7(10) . . . . ?
C11 N5 C10 O1 -1.4(13) . . . . ?
C11 N5 C10 C9 178.7(8) . . . . ?
N1 C9 C10 O1 23.8(11) . . . . ?
N1 C9 C10 N5 -156.4(7) . . . . ?
C10 N5 C11 C12 -73.1(10) . . . . ?
N5 C11 C12 O5 4.3(11) . . . . ?
N5 C11 C12 C13 -175.8(7) . . . . ?
O5 C12 C13 C18 -171.0(8) . . . . ?
C11 C12 C13 C18 9.0(12) . . . . ?
O5 C12 C13 C14 7.6(12) . . . . ?
C11 C12 C13 C14 -172.3(7) . . . . ?
C18 C13 C14 C15 3.4(12) . . . . ?
C12 C13 C14 C15 -175.2(7) . . . . ?
C13 C14 C15 C16 -2.6(13) . . . . ?
C14 C15 C16 C17 0.7(13) . . . . ?
C15 C16 C17 C18 0.3(14) . . . . ?
C14 C13 C18 C17 -2.4(13) . . . . ?
C12 C13 C18 C17 176.2(8) . . . . ?
C16 C17 C18 C13 0.6(14) . . . . ?
C3 N2 C19 C20 -156.1(6) . . . . ?
C2 N2 C19 C20 85.5(8) . . . . ?
Tb1 N2 C19 C20 -34.9(7) . . . . ?
Tb1 O2 C20 N6 -178.4(5) . . . . ?
Tb1 O2 C20 C19 0.7(9) . . . . ?
C21 N6 C20 O2 5.5(11) . . . . ?
C21 N6 C20 C19 -173.6(7) . . . . ?
N2 C19 C20 O2 26.1(9) . . . . ?
N2 C19 C20 N6 -154.8(7) . . . . ?
C20 N6 C21 C22 165.6(7) . . . . ?
N6 C21 C22 O6 8.1(10) . . . . ?
N6 C21 C22 C23 -172.5(7) . . . . ?
O6 C22 C23 C28 6.6(12) . . . . ?
C21 C22 C23 C28 -172.8(7) . . . . ?
O6 C22 C23 C24 -171.9(8) . . . . ?
C21 C22 C23 C24 8.7(11) . . . . ?
C28 C23 C24 C25 -1.7(12) . . . . ?
C22 C23 C24 C25 176.8(8) . . . . ?
C23 C24 C25 C26 0.8(13) . . . . ?
C24 C25 C26 C27 0.1(14) . . . . ?
C25 C26 C27 C28 0.0(14) . . . . ?
C24 C23 C28 C27 1.8(13) . . . . ?
C22 C23 C28 C27 -176.7(8) . . . . ?
C26 C27 C28 C23 -1.0(14) . . . . ?
C4 N3 C29 C30 84.5(8) . . . . ?
C5 N3 C29 C30 -158.5(7) . . . . ?
Tb1 N3 C29 C30 -37.7(8) . . . . ?
Tb1 O3 C30 N7 179.7(6) . . . . ?
Tb1 O3 C30 C29 -3.1(10) . . . . ?
C31 N7 C30 O3 1.5(13) . . . . ?
C31 N7 C30 C29 -175.8(7) . . . . ?
N3 C29 C30 O3 30.4(11) . . . . ?
N3 C29 C30 N7 -152.2(7) . . . . ?
C30 N7 C31 C32 -79.2(11) . . . . ?
N7 C31 C32 O7 16.7(12) . . . . ?
N7 C31 C32 C33 -168.6(8) . . . . ?
O7 C32 C33 C38 -173.4(9) . . . . ?
C31 C32 C33 C38 11.9(13) . . . . ?
O7 C32 C33 C34 3.6(13) . . . . ?
C31 C32 C33 C34 -171.2(8) . . . . ?
C38 C33 C34 C35 -1.8(15) . . . . ?
C32 C33 C34 C35 -178.8(9) . . . . ?
C33 C34 C35 C36 2.5(16) . . . . ?
C34 C35 C36 C37 -1.6(18) . . . . ?
C35 C36 C37 C38 0(2) . . . . ?
C36 C37 C38 C33 1.1(18) . . . . ?
C34 C33 C38 C37 -0.1(16) . . . . ?
C32 C33 C38 C37 176.8(10) . . . . ?
C6 N4 C39 C40 86.9(8) . . . . ?
C7 N4 C39 C40 -153.5(7) . . . . ?
Tb1 N4 C39 C40 -33.2(7) . . . . ?
Tb1 O4 C40 N8 -170.8(6) . . . . ?
Tb1 O4 C40 C39 7.0(11) . . . . ?
C41 N8 C40 O4 4.1(13) . . . . ?
C41 N8 C40 C39 -173.8(8) . . . . ?
N4 C39 C40 O4 21.3(11) . . . . ?
N4 C39 C40 N8 -160.9(7) . . . . ?
C40 N8 C41 C42 75.2(11) . . . . ?
N8 C41 C42 O8 -11.6(13) . . . . ?
N8 C41 C42 C43 167.7(7) . . . . ?
O8 C42 C43 C44 -168.6(9) . . . . ?
C41 C42 C43 C44 12.1(13) . . . . ?
O8 C42 C43 C48 11.1(14) . . . . ?
C41 C42 C43 C48 -168.1(9) . . . . ?
C48 C43 C44 C45 1.3(13) . . . . ?
C42 C43 C44 C45 -178.9(9) . . . . ?
C43 C44 C45 C46 -0.5(15) . . . . ?
C44 C45 C46 C47 -0.8(15) . . . . ?
C45 C46 C47 C48 1.3(15) . . . . ?
C46 C47 C48 C43 -0.5(14) . . . . ?
C44 C43 C48 C47 -0.8(14) . . . . ?
C42 C43 C48 C47 179.4(9) . . . . ?
O10 S1 C49 F3 172.0(8) . . . . ?
O11 S1 C49 F3 -67.4(9) . . . . ?
O12 S1 C49 F3 52.9(9) . . . . ?
O10 S1 C49 F2 52.5(8) . . . . ?
O11 S1 C49 F2 173.1(7) . . . . ?
O12 S1 C49 F2 -66.6(7) . . . . ?
O10 S1 C49 F1 -67.8(8) . . . . ?
O11 S1 C49 F1 52.8(8) . . . . ?
O12 S1 C49 F1 173.1(7) . . . . ?
O14 S2 C50 F6 -179.6(10) . . . . ?
O15 S2 C50 F6 -59.7(11) . . . . ?
O13 S2 C50 F6 61.2(11) . . . . ?
O14 S2 C50 F5 57.6(9) . . . . ?
O15 S2 C50 F5 177.5(8) . . . . ?
O13 S2 C50 F5 -61.6(10) . . . . ?
O14 S2 C50 F4 -60.8(11) . . . . ?
O15 S2 C50 F4 59.0(11) . . . . ?
O13 S2 C50 F4 180.0(9) . . . . ?
O16 S3 C51 F7 64.5(9) . . . . ?
O17 S3 C51 F7 -56.1(9) . . . . ?
O18 S3 C51 F7 -176.5(7) . . . . ?
O16 S3 C51 F8 -63.0(10) . . . . ?
O17 S3 C51 F8 176.4(9) . . . . ?
O18 S3 C51 F8 56.0(10) . . . . ?
O16 S3 C51 F9 -170.6(9) . . . . ?
O17 S3 C51 F9 68.9(10) . . . . ?
O18 S3 C51 F9 -51.5(10) . . . . ?
